data_1543115
loop_
_publ_author_name
'Shi, Shan'
'Shi, HongWei'
'Li, JianLong'
'Li, Fei'
'Chen, Lei'
'Zhang, Chao'
'Huang, ZhiYan'
'Zhao, Na'
'Li, Nan'
'Yang, Jun'

_publ_section_title
;
 Synthesis of the BCD Tricyclic Core of Densanins A and B.
;
_journal_issue 9
_journal_name_full 'Organic letters'
_journal_page_first 1949
_journal_page_last 1951
_journal_paper_doi 10.1021/acs.orglett.6b00606
_journal_volume 18
_journal_year 2016
_chemical_formula_moiety 'C8 H9 N O4'
_chemical_formula_sum 'C8 H9 N O4'
_chemical_formula_weight 183.16
_chemical_name_systematic
; 
 ? 
;
_space_group_IT_number 14
_symmetry_cell_setting monoclinic
_symmetry_space_group_name_Hall '-P 2ybc'
_symmetry_space_group_name_H-M 'P 1 21/c 1'
_atom_sites_solution_hydrogens geom
_atom_sites_solution_primary direct
_atom_sites_solution_secondary difmap
_audit_creation_method SHELXL-97
_cell_angle_alpha 90.00
_cell_angle_beta 97.784(10)
_cell_angle_gamma 90.00
_cell_formula_units_Z 4
_cell_length_a 8.814(6)
_cell_length_b 10.352(7)
_cell_length_c 8.529(6)
_cell_measurement_reflns_used 2156
_cell_measurement_temperature 298(2)
_cell_measurement_theta_max 26.72
_cell_measurement_theta_min 2.41
_cell_volume 771.0(9)
_computing_cell_refinement 'SAINT (Bruker, 2002)'
_computing_data_collection 'SMART (Bruker, 2002)'
_computing_data_reduction SAINT
_computing_molecular_graphics 'XP (Bruker, 2002)'
_computing_publication_material 'SHELXL-97 (Bruker, 2002)'
_computing_structure_refinement 'SHELXL-97 (Sheldrick, 1997)'
_computing_structure_solution 'SHELXS-97 (Sheldrick, 1997)'
_diffrn_ambient_temperature 298(2)
_diffrn_measured_fraction_theta_full 0.994
_diffrn_measured_fraction_theta_max 0.994
_diffrn_measurement_device_type 'Bruker APEX area-detector diffractometer'
_diffrn_measurement_method '\f and \w scans'
_diffrn_radiation_monochromator graphite
_diffrn_radiation_source 'fine-focus sealed tube'
_diffrn_radiation_type MoK\a
_diffrn_radiation_wavelength 0.71073
_diffrn_reflns_av_R_equivalents 0.0239
_diffrn_reflns_av_sigmaI/netI 0.0250
_diffrn_reflns_limit_h_max 4
_diffrn_reflns_limit_h_min -10
_diffrn_reflns_limit_k_max 12
_diffrn_reflns_limit_k_min -12
_diffrn_reflns_limit_l_max 10
_diffrn_reflns_limit_l_min -9
_diffrn_reflns_number 3643
_diffrn_reflns_theta_full 25.09
_diffrn_reflns_theta_max 25.09
_diffrn_reflns_theta_min 2.33
_exptl_absorpt_coefficient_mu 0.128
_exptl_absorpt_correction_T_max 0.9711
_exptl_absorpt_correction_T_min 0.9529
_exptl_absorpt_correction_type multi-scan
_exptl_absorpt_process_details 'SADABS (Bruker, 2002)'
_exptl_crystal_colour Colorless
_exptl_crystal_density_diffrn 1.578
_exptl_crystal_density_method 'not measured'
_exptl_crystal_description Block
_exptl_crystal_F_000 384
_exptl_crystal_size_max 0.38
_exptl_crystal_size_mid 0.30
_exptl_crystal_size_min 0.23
_refine_diff_density_max 0.232
_refine_diff_density_min -0.193
_refine_diff_density_rms 0.040
_refine_ls_extinction_method none
_refine_ls_goodness_of_fit_ref 1.050
_refine_ls_hydrogen_treatment constr
_refine_ls_matrix_type full
_refine_ls_number_parameters 118
_refine_ls_number_reflns 1366
_refine_ls_number_restraints 0
_refine_ls_restrained_S_all 1.050
_refine_ls_R_factor_all 0.0432
_refine_ls_R_factor_gt 0.0374
_refine_ls_shift/su_max 0.000
_refine_ls_shift/su_mean 0.000
_refine_ls_structure_factor_coef Fsqd
_refine_ls_weighting_details 'calc w=1/[\s^2^(Fo^2^)+(0.0491P)^2^+0.2399P] where P=(Fo^2^+2Fc^2^)/3'
_refine_ls_weighting_scheme calc
_refine_ls_wR_factor_gt 0.0975
_refine_ls_wR_factor_ref 0.1022
_reflns_number_gt 1174
_reflns_number_total 1366
_reflns_threshold_expression I>2\s(I)
_cod_data_source_file ol6b00606_si_002.cif
_cod_data_source_block xb8720
_cod_depositor_comments
;
The following automatic conversions were performed:

'_symmetry_cell_setting' value 'Monoclinic' changed to 'monoclinic'
according to
/usr/data/users/saulius/crontab/automatic-downloads/rss-feeds/ACS/lib/dictionaries/cif_core.dic
dictionary named 'cif_core.dic' version 2.4.2 from 2011-04-26.

'_exptl_absorpt_correction_type' value 'Multi-scan' changed to
'multi-scan' according to
/usr/data/users/saulius/crontab/automatic-downloads/rss-feeds/ACS/lib/dictionaries/cif_core.dic
dictionary named 'cif_core.dic' version 2.4.2 from 2011-04-26.

Automatic conversion script
Id: cif_fix_values 4268 2015-11-12 08:31:59Z antanas 

 Adding full bibliography for 1543115.cif.
;
_cod_original_sg_symbol_H-M 'P 21/c'
_cod_database_code 1543115

loop_
_symmetry_equiv_pos_as_xyz
'x, y, z'
'-x, y+1/2, -z+1/2'
'-x, -y, -z'
'x, -y-1/2, z-1/2'

loop_
_atom_site_label
_atom_site_type_symbol
_atom_site_fract_x
_atom_site_fract_y
_atom_site_fract_z
_atom_site_U_iso_or_equiv
_atom_site_adp_type
_atom_site_occupancy
_atom_site_symmetry_multiplicity
_atom_site_calc_flag
_atom_site_refinement_flags
N1 N 0.37891(14) 0.56238(13) 0.19849(15) 0.0401(3) Uani 1 1 d .
O1 O 0.06182(16) 0.28152(12) -0.01695(16) 0.0628(4) Uani 1 1 d .
O2 O 0.63399(13) 0.52918(14) 0.29244(16) 0.0585(4) Uani 1 1 d .
O3 O 0.48509(13) 0.65186(12) 0.42458(15) 0.0540(4) Uani 1 1 d .
O4 O -0.04373(12) 0.40843(11) 0.14673(14) 0.0459(3) Uani 1 1 d .
C1 C 0.07679(19) 0.34827(15) 0.09970(19) 0.0408(4) Uani 1 1 d .
C2 C 0.22027(17) 0.37819(15) 0.20633(18) 0.0371(4) Uani 1 1 d .
H2 H 0.2604 0.3005 0.2632 0.044 Uiso 1 1 calc R
C3 C 0.3440(2) 0.44065(19) 0.1182(2) 0.0528(5) Uani 1 1 d .
H3A H 0.4344 0.3864 0.1251 0.063 Uiso 1 1 calc R
H3B H 0.3052 0.4545 0.0076 0.063 Uiso 1 1 calc R
C4 C 0.51017(18) 0.57506(16) 0.30268(19) 0.0409(4) Uani 1 1 d .
C5 C 0.3262(2) 0.69023(17) 0.4057(3) 0.0548(5) Uani 1 1 d .
H5A H 0.3154 0.7807 0.3767 0.066 Uiso 1 1 calc R
H5B H 0.2827 0.6765 0.5029 0.066 Uiso 1 1 calc R
C6 C 0.24796(17) 0.60467(15) 0.27384(19) 0.0377(4) Uani 1 1 d .
H6 H 0.1759 0.6547 0.2000 0.045 Uiso 1 1 calc R
C7 C 0.17409(16) 0.47909(14) 0.32180(17) 0.0332(4) Uani 1 1 d .
H7 H 0.2128 0.4558 0.4313 0.040 Uiso 1 1 calc R
C8 C -0.00015(17) 0.47670(16) 0.29422(18) 0.0403(4) Uani 1 1 d .
H8A H -0.0396 0.4326 0.3805 0.048 Uiso 1 1 calc R
H8B H -0.0406 0.5640 0.2872 0.048 Uiso 1 1 calc R

loop_
_atom_site_aniso_label
_atom_site_aniso_U_11
_atom_site_aniso_U_22
_atom_site_aniso_U_33
_atom_site_aniso_U_23
_atom_site_aniso_U_13
_atom_site_aniso_U_12
N1 0.0286(7) 0.0499(8) 0.0418(7) 0.0044(6) 0.0054(5) -0.0005(6)
O1 0.0669(9) 0.0555(8) 0.0611(8) -0.0240(7) -0.0085(7) 0.0015(6)
O2 0.0289(7) 0.0862(10) 0.0605(8) 0.0042(7) 0.0066(5) 0.0059(6)
O3 0.0357(7) 0.0605(8) 0.0643(8) -0.0161(6) 0.0012(6) -0.0071(5)
O4 0.0327(6) 0.0510(7) 0.0516(7) -0.0061(5) -0.0026(5) -0.0026(5)
C1 0.0420(9) 0.0329(8) 0.0457(9) -0.0005(7) -0.0008(7) -0.0006(7)
C2 0.0369(8) 0.0336(8) 0.0398(8) -0.0002(6) 0.0019(6) 0.0055(6)
C3 0.0395(10) 0.0698(12) 0.0507(10) -0.0166(9) 0.0119(8) -0.0017(8)
C4 0.0300(8) 0.0477(9) 0.0453(9) 0.0072(7) 0.0059(7) -0.0039(7)
C5 0.0377(9) 0.0456(10) 0.0813(13) -0.0161(9) 0.0089(9) -0.0039(7)
C6 0.0281(8) 0.0374(8) 0.0475(9) 0.0028(7) 0.0047(7) 0.0022(6)
C7 0.0300(8) 0.0374(8) 0.0320(7) 0.0014(6) 0.0038(6) 0.0006(6)
C8 0.0337(9) 0.0444(9) 0.0433(9) -0.0036(7) 0.0071(7) -0.0030(7)

loop_
_atom_type_symbol
_atom_type_description
_atom_type_scat_dispersion_real
_atom_type_scat_dispersion_imag
_atom_type_scat_source
C C 0.0033 0.0016 'International Tables Vol C Tables 4.2.6.8 and 6.1.1.4'
H H 0.0000 0.0000 'International Tables Vol C Tables 4.2.6.8 and 6.1.1.4'
N N 0.0061 0.0033 'International Tables Vol C Tables 4.2.6.8 and 6.1.1.4'
O O 0.0106 0.0060 'International Tables Vol C Tables 4.2.6.8 and 6.1.1.4'

loop_
_geom_angle_atom_site_label_1
_geom_angle_atom_site_label_2
_geom_angle_atom_site_label_3
_geom_angle
C4 N1 C3 119.89(14)
C4 N1 C6 109.55(14)
C3 N1 C6 109.82(12)
C4 O3 C5 109.48(13)
C1 O4 C8 111.06(12)
O1 C1 O4 120.80(15)
O1 C1 C2 127.88(16)
O4 C1 C2 111.31(14)
C1 C2 C7 104.94(13)
C1 C2 C3 112.77(14)
C7 C2 C3 107.11(13)
C1 C2 H2 110.6
C7 C2 H2 110.6
C3 C2 H2 110.6
N1 C3 C2 104.63(13)
N1 C3 H3A 110.8
C2 C3 H3A 110.8
N1 C3 H3B 110.8
C2 C3 H3B 110.8
H3A C3 H3B 108.9
O2 C4 O3 122.17(15)
O2 C4 N1 127.64(17)
O3 C4 N1 110.17(14)
O3 C5 C6 104.96(13)
O3 C5 H5A 110.8
C6 C5 H5A 110.8
O3 C5 H5B 110.8
C6 C5 H5B 110.8
H5A C5 H5B 108.8
N1 C6 C5 101.15(13)
N1 C6 C7 104.61(12)
C5 C6 C7 117.55(15)
N1 C6 H6 110.9
C5 C6 H6 110.9
C7 C6 H6 110.9
C8 C7 C2 103.92(12)
C8 C7 C6 115.36(13)
C2 C7 C6 104.34(13)
C8 C7 H7 110.9
C2 C7 H7 110.9
C6 C7 H7 110.9
O4 C8 C7 106.58(12)
O4 C8 H8A 110.4
C7 C8 H8A 110.4
O4 C8 H8B 110.4
C7 C8 H8B 110.4
H8A C8 H8B 108.6

loop_
_geom_bond_atom_site_label_1
_geom_bond_atom_site_label_2
_geom_bond_distance
N1 C4 1.366(2)
N1 C3 1.447(2)
N1 C6 1.462(2)
O1 C1 1.204(2)
O2 C4 1.204(2)
O3 C4 1.351(2)
O3 C5 1.443(2)
O4 C1 1.339(2)
O4 C8 1.449(2)
C1 C2 1.487(2)
C2 C7 1.528(2)
C2 C3 1.547(2)
C2 H2 0.9800
C3 H3A 0.9700
C3 H3B 0.9700
C5 C6 1.522(2)
C5 H5A 0.9700
C5 H5B 0.9700
C6 C7 1.534(2)
C6 H6 0.9800
C7 C8 1.522(2)
C7 H7 0.9800
C8 H8A 0.9700
C8 H8B 0.9700

loop_
_geom_torsion_atom_site_label_1
_geom_torsion_atom_site_label_2
_geom_torsion_atom_site_label_3
_geom_torsion_atom_site_label_4
_geom_torsion
C8 O4 C1 O1 176.63(15)
C8 O4 C1 C2 -4.39(18)
O1 C1 C2 C7 173.50(17)
O4 C1 C2 C7 -5.38(17)
O1 C1 C2 C3 57.3(2)
O4 C1 C2 C3 -121.63(15)
C4 N1 C3 C2 103.01(16)
C6 N1 C3 C2 -25.11(17)
C1 C2 C3 N1 122.67(15)
C7 C2 C3 N1 7.72(17)
C5 O3 C4 O2 -179.14(16)
C5 O3 C4 N1 2.15(19)
C3 N1 C4 O2 37.4(2)
C6 N1 C4 O2 165.61(16)
C3 N1 C4 O3 -144.01(14)
C6 N1 C4 O3 -15.77(18)
C4 O3 C5 C6 11.44(19)
C4 N1 C6 C5 21.44(17)
C3 N1 C6 C5 155.07(15)
C4 N1 C6 C7 -101.14(15)
C3 N1 C6 C7 32.49(17)
O3 C5 C6 N1 -19.24(17)
O3 C5 C6 C7 93.88(17)
C1 C2 C7 C8 12.17(15)
C3 C2 C7 C8 132.26(14)
C1 C2 C7 C6 -109.09(14)
C3 C2 C7 C6 11.00(16)
N1 C6 C7 C8 -138.93(13)
C5 C6 C7 C8 109.89(16)
N1 C6 C7 C2 -25.60(15)
C5 C6 C7 C2 -136.78(14)
C1 O4 C8 C7 12.40(17)
C2 C7 C8 O4 -14.82(16)
C6 C7 C8 O4 98.75(16)
